data_7047688
loop_
_publ_author_name
'Bera, Siba Prasad'
'Mondal, Arpan'
'Roy, Subhadip'
'Dey, Bijoy'
'Santra, Atanu'
'Konar, Sanjit'

_publ_section_title
;
 3D isomorphous lanthanide coordination polymers displaying magnetic
 refrigeration, slow magnetic relaxation and tunable proton conduction.
;
_journal_issue 43
_journal_name_full 'Dalton transactions (Cambridge, England : 2003)'
_journal_page_first 15405
_journal_page_last 15415
_journal_paper_doi 10.1039/c8dt03498b
_journal_volume 47
_journal_year 2018
_chemical_formula_moiety 'C28 H32 Gd4 O34 S4, 4.6(H2 O), 1.4(C2 H3 N1)'
_chemical_formula_sum 'C30.8 H45.4 Gd4 N1.4 O38.6 S4'
_chemical_formula_weight 1810.12
_space_group_crystal_system tetragonal
_space_group_IT_number 82
_space_group_name_Hall 'I -4'
_space_group_name_H-M_alt 'I -4'
_symmetry_space_group_name_Hall 'I -4'
_symmetry_space_group_name_H-M 'I -4'
_atom_sites_solution_hydrogens mixed
_audit_creation_date 2018-01-23
_audit_creation_method
;
Olex2 1.2-dev
(compiled 2017.12.08 svn.r3473 for OlexSys, GUI svn.r5356)
;
_audit_update_record
;
2018-04-20 deposited with the CCDC.
2018-10-02 downloaded from the CCDC.
;
_cell_angle_alpha 90
_cell_angle_beta 90
_cell_angle_gamma 90
_cell_formula_units_Z 2
_cell_length_a 12.9717(5)
_cell_length_b 12.9717(5)
_cell_length_c 16.3190(7)
_cell_measurement_reflns_used 9952
_cell_measurement_temperature 139(2)
_cell_measurement_theta_max 30.48
_cell_measurement_theta_min 2.50
_cell_volume 2745.92(19)
_computing_cell_refinement 'SAINT v8.37A (Bruker, 2015)'
_computing_data_reduction 'SAINT v8.37A (Bruker, 2015)'
_computing_molecular_graphics 'Olex2 (Dolomanov et al., 2009)'
_computing_publication_material 'Olex2 (Dolomanov et al., 2009)'
_computing_structure_refinement 'ShelXL (Sheldrick, 2015)'
_diffrn_ambient_temperature 139.0
_diffrn_measured_fraction_theta_full 0.998
_diffrn_measured_fraction_theta_max 0.999
_diffrn_measurement_device_type 'Bruker APEX-II CCD'
_diffrn_measurement_method '\f and \w scans'
_diffrn_radiation_type MoK\a
_diffrn_radiation_wavelength 0.71073
_diffrn_reflns_av_R_equivalents 0.0434
_diffrn_reflns_av_unetI/netI 0.0323
_diffrn_reflns_Laue_measured_fraction_full 0.998
_diffrn_reflns_Laue_measured_fraction_max 0.999
_diffrn_reflns_limit_h_max 17
_diffrn_reflns_limit_h_min -18
_diffrn_reflns_limit_k_max 18
_diffrn_reflns_limit_k_min -17
_diffrn_reflns_limit_l_max 22
_diffrn_reflns_limit_l_min -22
_diffrn_reflns_number 22321
_diffrn_reflns_point_group_measured_fraction_full 0.998
_diffrn_reflns_point_group_measured_fraction_max 0.999
_diffrn_reflns_theta_full 25.242
_diffrn_reflns_theta_max 29.994
_diffrn_reflns_theta_min 2.496
_exptl_absorpt_coefficient_mu 5.025
_exptl_absorpt_correction_T_max 0.7461
_exptl_absorpt_correction_T_min 0.4761
_exptl_absorpt_correction_type multi-scan
_exptl_absorpt_process_details
'SADABS-2014/5 (Bruker,2014/5) was used for absorption correction. wR2(int) was 0.0989 before and 0.0605 after correction. The Ratio of minimum to maximum transmission is 0.6381. The \l/2 correction factor is 0.00150.'
_exptl_crystal_colour colourless
_exptl_crystal_density_diffrn 2.189
_exptl_crystal_description block
_exptl_crystal_F_000 1738
_exptl_crystal_size_max 0.44
_exptl_crystal_size_mid 0.41
_exptl_crystal_size_min 0.23
_refine_diff_density_max 0.706
_refine_diff_density_min -0.864
_refine_diff_density_rms 0.097
_refine_ls_abs_structure_details
;
 Flack x determined using 1864 quotients [(I+)-(I-)]/[(I+)+(I-)]
 (Parsons, Flack and Wagner, Acta Cryst. B69 (2013) 249-259).
;
_refine_ls_abs_structure_Flack 0.007(5)
_refine_ls_extinction_coef 0.00176(10)
_refine_ls_extinction_expression Fc^*^=kFc[1+0.001xFc^2^\l^3^/sin(2\q)]^-1/4^
_refine_ls_extinction_method 'SHELXL-2017/1 (Sheldrick 2017)'
_refine_ls_goodness_of_fit_ref 1.061
_refine_ls_hydrogen_treatment mixed
_refine_ls_matrix_type full
_refine_ls_number_parameters 220
_refine_ls_number_reflns 4010
_refine_ls_number_restraints 37
_refine_ls_restrained_S_all 1.058
_refine_ls_R_factor_all 0.0186
_refine_ls_R_factor_gt 0.0180
_refine_ls_shift/su_max 0.001
_refine_ls_shift/su_mean 0.000
_refine_ls_structure_factor_coef Fsqd
_refine_ls_weighting_details 'w=1/[\s^2^(Fo^2^)+(0.0113P)^2^+1.8825P] where P=(Fo^2^+2Fc^2^)/3'
_refine_ls_weighting_scheme calc
_refine_ls_wR_factor_gt 0.0389
_refine_ls_wR_factor_ref 0.0391
_reflns_Friedel_coverage 0.932
_reflns_Friedel_fraction_full 0.997
_reflns_Friedel_fraction_max 0.998
_reflns_number_gt 3943
_reflns_number_total 4010
_reflns_threshold_expression 'I > 2\s(I)'
_cod_data_source_file c8dt03498b2.cif
_cod_data_source_block CP_1
_cod_depositor_comments 'Adding full bibliography for 7047688--7047691.cif.'
_cod_original_cell_volume 2745.9(2)
_cod_original_formula_sum 'C30.80 H45.40 Gd4 N1.40 O38.60 S4'
_cod_database_code 7047688
_shelx_shelxl_version_number 2017/1
_shelx_space_group_comment
;
The symmetry employed for this shelxl refinement is uniquely defined
by the following loop, which should always be used as a source of
symmetry information in preference to the above space-group names.
They are only intended as comments.
;
_olex2_refinement_description
;
1. Fixed Uiso
 At 1.2 times of:
  All C(H) groups
 At 1.5 times of:
  All C(H,H,H) groups, All O(H,H) groups
2. Restrained distances
 O2L-H2LA = O2L-H2LB
 0.85 with sigma of 0.02
 O1L-H1LA = O1L-H1LB
 0.85 with sigma of 0.02
 C9-C1
 1.456 with sigma of 0.01
 N10-C1
 2.593 with sigma of 0.02
 H2LA-H2LB
 1.34 with sigma of 0.04
 H1LA-H1LB
 1.34 with sigma of 0.04
 Gd1-H2LA \\sim Gd1-H2LB
 with sigma of 0.02
 Gd1-H1LA \\sim Gd1-H1LB
 with sigma of 0.02
3. Uiso/Uaniso restraints and constraints
C1 \\sim C9 \\sim N10: within 2A with sigma of 0.04 and sigma for terminal
atoms of 0.08
Uanis(C1) \\sim Ueq: with sigma of 0.001 and sigma for terminal atoms of 0.002
4. Rigid body (RIGU) restrains
 C1, C9, N10
 with sigma for 1-2 distances of 0.004 and sigma for 1-3 distances of 0.004
 N10, C1, C9
 with sigma for 1-2 distances of 0.0001 and sigma for 1-3 distances of 0.0001
5. Others
 Fixed Sof: C1(0.35) H1A(0.35) H1B(0.35) H1C(0.35) C9(0.35) N10(0.35)
 O0AA(0.15) H0AA(0.15) H0AB(0.15)
6.a Riding coordinates:
 O0AA(H0AA,H0AB)
6.b Free rotating group:
 O1W(H1WA,H1WB)
6.c Aromatic/amide H refined with riding coordinates:
 C7(H7), C6(H6), C3(H3)
6.d Idealised Me refined as rotating group:
 C1(H1A,H1B,H1C)
;
_olex2_submission_special_instructions 'No special instructions were received'

loop_
_space_group_symop_operation_xyz
'x, y, z'
'-x, -y, z'
'y, -x, -z'
'-y, x, -z'
'x+1/2, y+1/2, z+1/2'
'-x+1/2, -y+1/2, z+1/2'
'y+1/2, -x+1/2, -z+1/2'
'-y+1/2, x+1/2, -z+1/2'

loop_
_atom_site_label
_atom_site_type_symbol
_atom_site_fract_x
_atom_site_fract_y
_atom_site_fract_z
_atom_site_U_iso_or_equiv
_atom_site_adp_type
_atom_site_occupancy
_atom_site_site_symmetry_order
_atom_site_calc_flag
_atom_site_refinement_flags_posn
_atom_site_refinement_flags_adp
_atom_site_refinement_flags_occupancy
_atom_site_disorder_assembly
_atom_site_disorder_group
Gd1 Gd -0.65237(2) 0.03135(2) -0.32688(2) 0.00818(6) Uani 1 1 d D . . . .
O1 O -0.4833(2) 0.1014(2) -0.31457(16) 0.0097(5) Uani 1 1 d . . . . .
O3 O -0.6588(2) -0.2457(2) -0.24388(19) 0.0200(6) Uani 1 1 d . . . . .
O5 O -1.000000 -0.500000 -0.4271(2) 0.0137(8) Uani 1 2 d S T P . .
O2L O -0.8343(2) 0.0455(2) -0.37595(19) 0.0194(6) Uani 1 1 d D . . . .
H2LA H -0.858(3) 0.103(2) -0.384(3) 0.029 Uiso 1 1 d DR . . . .
H2LB H -0.846(3) 0.012(4) -0.420(2) 0.029 Uiso 1 1 d DR . . . .
S1 S -1.06259(7) -0.28832(7) -0.46462(6) 0.01173(18) Uani 1 1 d . . . . .
O6 O -1.0531(2) -0.1774(2) -0.47466(19) 0.0184(6) Uani 1 1 d . . . . .
O7 O -1.1579(2) -0.3183(3) -0.42347(18) 0.0195(7) Uani 1 1 d . . . . .
C4 C -0.9583(3) -0.3252(3) -0.4004(2) 0.0103(7) Uani 1 1 d . . . . .
C0AA C -0.7349(3) -0.2094(3) -0.2817(2) 0.0136(7) Uani 1 1 d . . . . .
C2AA C -0.8124(3) -0.2845(3) -0.3145(2) 0.0119(7) Uani 1 1 d . . . . .
C7 C -0.8005(3) -0.3889(3) -0.2965(2) 0.0147(7) Uani 1 1 d . . . . .
H7 H -0.748411 -0.409821 -0.261023 0.018 Uiso 1 1 calc R . . . .
C6 C -0.8654(3) -0.4616(3) -0.3307(3) 0.0154(7) Uani 1 1 d . . . . .
H6 H -0.857359 -0.531135 -0.318274 0.018 Uiso 1 1 calc R . . . .
C5 C -0.9427(3) -0.4297(3) -0.3838(2) 0.0114(7) Uani 1 1 d . . . . .
C3 C -0.8926(3) -0.2525(3) -0.3660(2) 0.0128(7) Uani 1 1 d . . . . .
H3 H -0.901917 -0.182771 -0.377042 0.015 Uiso 1 1 calc R . . . .
O2 O -0.7508(2) -0.1141(2) -0.29353(18) 0.0163(6) Uani 1 1 d . . . . .
O1L O -0.6565(3) 0.1792(3) -0.4200(2) 0.0224(7) Uani 1 1 d D . . . .
H1LA H -0.702(3) 0.223(3) -0.421(3) 0.034 Uiso 1 1 d DR . . . .
H1LB H -0.604(3) 0.201(4) -0.446(3) 0.034 Uiso 1 1 d DR . . . .
O1W O -0.4702(4) 0.2543(3) -0.4608(3) 0.0536(14) Uani 1 1 d . . . . .
H1WA H -0.428532 0.212029 -0.482867 0.080 Uiso 1 1 d G . . . .
H1WB H -0.497134 0.286309 -0.500908 0.080 Uiso 1 1 d G . . . .
O4 O -1.0504(2) -0.3445(2) -0.54211(16) 0.0128(5) Uani 1 1 d . . . . .
C1 C -0.491(3) 0.506(4) -0.2674(10) 0.060(4) Uani 0.35 1 d D U . A -1
H1A H -0.544916 0.457147 -0.255922 0.090 Uiso 0.35 1 calc GR . . A -1
H1B H -0.514626 0.574126 -0.254355 0.090 Uiso 0.35 1 calc GR . . A -1
H1C H -0.431608 0.489790 -0.234871 0.090 Uiso 0.35 1 calc GR . . A -1
C9 C -0.4642(15) 0.501(2) -0.3541(10) 0.058(4) Uani 0.35 1 d D U . A -1
N10 N -0.4143(13) 0.4483(16) -0.4081(11) 0.051(3) Uani 0.35 1 d D U . A -1
O0AA O -0.434(5) 0.499(5) -0.418(4) 0.11(2) Uiso 0.15 1 d . . . B -2
H0AA H -0.483501 0.504714 -0.384314 0.168 Uiso 0.15 1 d R . . B -2
H0AB H -0.386171 0.470024 -0.390474 0.168 Uiso 0.15 1 d R . . B -2
H1 H -0.467(4) 0.143(4) -0.339(3) 0.025(15) Uiso 1 1 d . . . . .

loop_
_atom_site_aniso_label
_atom_site_aniso_U_11
_atom_site_aniso_U_22
_atom_site_aniso_U_33
_atom_site_aniso_U_23
_atom_site_aniso_U_13
_atom_site_aniso_U_12
Gd1 0.00897(9) 0.00770(9) 0.00786(8) -0.00062(6) -0.00170(6) 0.00074(7)
O1 0.0116(12) 0.0088(11) 0.0088(13) 0.0019(9) 0.0016(9) 0.0005(11)
O3 0.0196(15) 0.0196(15) 0.0208(15) 0.0048(12) -0.0088(12) -0.0077(13)
O5 0.0165(19) 0.0127(19) 0.0120(19) 0.000 0.000 -0.0100(17)
O2L 0.0191(15) 0.0196(15) 0.0196(16) 0.0007(12) -0.0053(12) 0.0054(13)
S1 0.0108(4) 0.0157(4) 0.0087(4) -0.0028(3) -0.0010(3) 0.0019(4)
O6 0.0240(15) 0.0139(13) 0.0171(15) -0.0034(11) -0.0028(12) 0.0072(12)
O7 0.0110(14) 0.0330(18) 0.0145(14) -0.0006(12) 0.0026(11) 0.0047(13)
C4 0.0108(16) 0.0134(17) 0.0068(14) -0.0017(12) 0.0005(13) 0.0000(14)
C0AA 0.0162(18) 0.0156(18) 0.0090(17) -0.0001(13) -0.0002(14) -0.0076(16)
C2AA 0.0123(16) 0.0131(16) 0.0105(18) 0.0004(13) -0.0011(13) -0.0058(14)
C7 0.0139(18) 0.0165(19) 0.0138(17) 0.0016(15) -0.0031(14) -0.0020(16)
C6 0.0168(17) 0.0106(15) 0.0187(18) 0.0009(16) -0.0027(17) -0.0021(15)
C5 0.0105(16) 0.0133(17) 0.0104(17) 0.0000(13) 0.0010(13) -0.0040(15)
C3 0.0152(17) 0.0119(17) 0.0112(17) 0.0002(13) -0.0010(14) -0.0008(15)
O2 0.0176(14) 0.0145(14) 0.0168(14) 0.0008(11) -0.0002(11) -0.0063(12)
O1L 0.0210(16) 0.0171(16) 0.0291(18) 0.0082(13) -0.0011(13) 0.0024(13)
O1W 0.039(2) 0.031(2) 0.091(4) -0.001(2) 0.033(3) 0.004(2)
O4 0.0157(13) 0.0151(13) 0.0075(12) -0.0034(10) 0.0012(10) -0.0017(11)
C1 0.060(5) 0.059(5) 0.061(4) -0.004(3) 0.001(3) 0.001(3)
C9 0.046(8) 0.068(8) 0.060(4) -0.004(3) -0.003(3) 0.003(6)
N10 0.034(6) 0.060(8) 0.060(4) -0.005(4) -0.004(4) -0.007(6)

loop_
_atom_type_symbol
_atom_type_description
_atom_type_scat_dispersion_real
_atom_type_scat_dispersion_imag
_atom_type_scat_source
C C 0.0033 0.0016 'International Tables Vol C Tables 4.2.6.8 and 6.1.1.4'
H H 0.0000 0.0000 'International Tables Vol C Tables 4.2.6.8 and 6.1.1.4'
Gd Gd -0.1653 3.9035 'International Tables Vol C Tables 4.2.6.8 and 6.1.1.4'
N N 0.0061 0.0033 'International Tables Vol C Tables 4.2.6.8 and 6.1.1.4'
O O 0.0106 0.0060 'International Tables Vol C Tables 4.2.6.8 and 6.1.1.4'
S S 0.1246 0.1234 'International Tables Vol C Tables 4.2.6.8 and 6.1.1.4'

loop_
_geom_angle_atom_site_label_1
_geom_angle_atom_site_label_2
_geom_angle_atom_site_label_3
_geom_angle
_geom_angle_site_symmetry_1
_geom_angle_site_symmetry_3
_geom_angle_publ_flag
O1 Gd1 O1 72.34(11) . 8_454 y
O1 Gd1 O1 66.64(11) . 2_455 y
O1 Gd1 O1 70.84(11) 8_454 2_455 y
O1 Gd1 O2L 124.89(10) 8_454 . y
O1 Gd1 O2L 150.27(10) . . y
O1 Gd1 O2L 138.59(10) 2_455 . y
O1 Gd1 O1L 76.92(10) . . y
O1 Gd1 O1L 131.51(10) 8_454 . y
O1 Gd1 O4 105.10(9) . 4_464 y
O3 Gd1 O1 74.09(10) 7_444 8_454 y
O3 Gd1 O1 99.46(10) 7_444 . y
O3 Gd1 O1 144.75(10) 7_444 2_455 y
O3 Gd1 O2L 67.64(10) 7_444 . y
O3 Gd1 O1L 75.10(12) 7_444 . y
O3 Gd1 O4 138.02(10) 7_444 4_464 y
O2 Gd1 O1 78.91(10) . 2_455 y
O2 Gd1 O1 82.15(10) . 8_454 y
O2 Gd1 O1 142.13(11) . . y
O2 Gd1 O3 99.87(11) . 7_444 y
O2 Gd1 O2L 67.60(11) . . y
O2 Gd1 O1L 139.78(11) . . y
O2 Gd1 O4 80.86(10) . 4_464 y
O1L Gd1 O1 127.77(10) . 2_455 y
O1L Gd1 O2L 73.90(11) . . y
O4 Gd1 O1 77.01(9) 4_464 2_455 y
O4 Gd1 O1 145.91(10) 4_464 8_454 y
O4 Gd1 O2L 74.32(10) 4_464 . y
O4 Gd1 O1L 77.97(11) 4_464 . y
Gd1 O1 Gd1 112.51(11) . 2_455 ?
Gd1 O1 Gd1 104.94(10) . 7_444 ?
Gd1 O1 Gd1 102.31(10) 7_444 2_455 ?
Gd1 O1 H1 122(4) . . ?
Gd1 O1 H1 106(4) 2_455 . ?
Gd1 O1 H1 108(4) 7_444 . ?
C0AA O3 Gd1 126.9(3) . 8_454 ?
C5 O5 C5 118.0(4) . 2_345 ?
Gd1 O2L H2LA 119(3) . . ?
Gd1 O2L H2LB 114(3) . . ?
H2LA O2L H2LB 104(4) . . ?
O6 S1 O7 112.77(19) . . ?
O6 S1 C4 105.56(17) . . ?
O6 S1 O4 112.67(18) . . ?
O7 S1 C4 107.59(18) . . ?
O7 S1 O4 110.83(18) . . ?
O4 S1 C4 106.99(17) . . ?
C5 C4 S1 119.1(3) . . ?
C3 C4 S1 121.5(3) . . ?
C3 C4 C5 119.4(4) . . ?
O3 C0AA C2AA 117.3(4) . . ?
O3 C0AA O2 124.6(4) . . ?
O2 C0AA C2AA 118.1(4) . . ?
C7 C2AA C0AA 118.8(3) . . ?
C7 C2AA C3 119.8(3) . . ?
C3 C2AA C0AA 121.3(3) . . ?
C2AA C7 H7 119.7 . . ?
C6 C7 C2AA 120.7(4) . . ?
C6 C7 H7 119.7 . . ?
C7 C6 H6 120.4 . . ?
C7 C6 C5 119.2(3) . . ?
C5 C6 H6 120.4 . . ?
O5 C5 C4 117.8(3) . . ?
O5 C5 C6 120.9(3) . . ?
C6 C5 C4 121.0(3) . . ?
C4 C3 C2AA 119.8(4) . . ?
C4 C3 H3 120.1 . . ?
C2AA C3 H3 120.1 . . ?
C0AA O2 Gd1 137.1(3) . . ?
Gd1 O1L H1LA 125(3) . . ?
Gd1 O1L H1LB 123(3) . . ?
H1LA O1L H1LB 110(5) . . ?
H1WA O1W H1WB 104.4 . . ?
S1 O4 Gd1 145.88(17) . 3_444 ?
H1A C1 H1B 109.5 . . ?
H1A C1 H1C 109.5 . . ?
H1B C1 H1C 109.5 . . ?
C9 C1 H1A 109.5 . . ?
C9 C1 H1B 109.5 . . ?
C9 C1 H1C 109.5 . . ?
N10 C9 C1 144(3) . . ?
H0AA O0AA H0AB 104.5 . . ?

loop_
_geom_bond_atom_site_label_1
_geom_bond_atom_site_label_2
_geom_bond_distance
_geom_bond_site_symmetry_2
_geom_bond_publ_flag
Gd1 O1 2.383(3) . y
Gd1 O1 2.470(3) 2_455 y
Gd1 O1 2.409(3) 8_454 y
Gd1 O3 2.352(3) 7_444 y
Gd1 O2L 2.499(3) . y
Gd1 O2 2.342(3) . y
Gd1 O1L 2.448(3) . y
Gd1 O4 2.387(3) 4_464 y
O1 H1 0.71(5) . ?
O3 C0AA 1.257(5) . ?
O5 C5 1.373(4) 2_345 ?
O5 C5 1.373(4) . ?
O2L H2LA 0.81(3) . ?
O2L H2LB 0.86(3) . ?
S1 O6 1.453(3) . ?
S1 O7 1.460(3) . ?
S1 C4 1.776(4) . ?
S1 O4 1.468(3) . ?
C4 C5 1.397(5) . ?
C4 C3 1.390(5) . ?
C0AA C2AA 1.499(5) . ?
C0AA O2 1.268(5) . ?
C2AA C7 1.395(6) . ?
C2AA C3 1.400(5) . ?
C7 H7 0.9300 . ?
C7 C6 1.382(5) . ?
C6 H6 0.9300 . ?
C6 C5 1.389(5) . ?
C3 H3 0.9300 . ?
O1L H1LA 0.83(2) . ?
O1L H1LB 0.85(3) . ?
O1W H1WA 0.8504 . ?
O1W H1WB 0.8507 . ?
C1 H1A 0.9600 . ?
C1 H1B 0.9600 . ?
C1 H1C 0.9600 . ?
C1 C9 1.459(13) . ?
C9 N10 1.29(2) . ?
O0AA H0AA 0.8498 . ?
O0AA H0AB 0.8501 . ?

loop_
_geom_hbond_atom_site_label_D
_geom_hbond_atom_site_label_H
_geom_hbond_atom_site_label_A
_geom_hbond_distance_DH
_geom_hbond_distance_HA
_geom_hbond_distance_DA
_geom_hbond_angle_DHA
_geom_hbond_site_symmetry_A
_geom_hbond_publ_flag
O2L H2LA O6 0.81(3) 2.11(4) 2.766(4) 138(4) 2_355 yes
O2L H2LB O6 0.86(3) 1.94(3) 2.757(4) 160(5) 4_464 yes
O1L H1LA O7 0.83(2) 2.19(3) 3.008(4) 170(5) 2_355 yes
O1L H1LB O1W 0.85(3) 1.89(4) 2.690(5) 157(6) . yes
O1 H1 O1W 0.71(5) 2.45(5) 3.107(6) 155(6) . yes

loop_
_geom_torsion_atom_site_label_1
_geom_torsion_atom_site_label_2
_geom_torsion_atom_site_label_3
_geom_torsion_atom_site_label_4
_geom_torsion
_geom_torsion_site_symmetry_1
_geom_torsion_site_symmetry_4
Gd1 O3 C0AA C2AA -173.4(2) 8_454 .
Gd1 O3 C0AA O2 6.1(6) 8_454 .
O3 C0AA C2AA C7 4.6(5) . .
O3 C0AA C2AA C3 -172.0(4) . .
O3 C0AA O2 Gd1 40.3(6) . .
S1 C4 C5 O5 9.0(5) . .
S1 C4 C5 C6 -176.8(3) . .
S1 C4 C3 C2AA 178.9(3) . .
O6 S1 C4 C5 -175.9(3) . .
O6 S1 C4 C3 4.7(4) . .
O6 S1 O4 Gd1 31.6(4) . 3_444
O7 S1 C4 C5 63.5(3) . .
O7 S1 C4 C3 -116.0(3) . .
O7 S1 O4 Gd1 159.0(3) . 3_444
C4 S1 O4 Gd1 -84.0(3) . 3_444
C0AA C2AA C7 C6 -174.9(4) . .
C0AA C2AA C3 C4 175.0(3) . .
C2AA C0AA O2 Gd1 -140.2(3) . .
C2AA C7 C6 C5 0.3(6) . .
C7 C2AA C3 C4 -1.7(6) . .
C7 C6 C5 O5 171.5(4) . .
C7 C6 C5 C4 -2.6(6) . .
C5 O5 C5 C4 -125.0(4) 2_345 .
C5 O5 C5 C6 60.7(3) 2_345 .
C5 C4 C3 C2AA -0.6(6) . .
C3 C4 C5 O5 -171.6(3) . .
C3 C4 C5 C6 2.7(6) . .
C3 C2AA C7 C6 1.8(6) . .
O2 C0AA C2AA C7 -174.9(4) . .
O2 C0AA C2AA C3 8.4(6) . .
O4 S1 C4 C5 -55.6(3) . .
O4 S1 C4 C3 124.9(3) . .

loop_
_smtbx_masks_void_content
None
